data_2105644
loop_
_publ_author_name
'Almgren, Jenni'
'Streltsov, Victor A.'
'Sobolev, Alexander N.'
'Figgis, Brian N.'
'Albertsson, J\"orgen'

_publ_section_title
;
 Structure of and electron density in RbTiOAsO~4~ at 9.6K
;
_journal_issue 5
_journal_name_full 'Acta Crystallographica Section B'
_journal_page_first 712
_journal_page_last 720
_journal_paper_doi 10.1107/S010876819900395X
_journal_volume 55
_journal_year 1999
_chemical_formula_structural 'Rb Ti O As O4'
_chemical_formula_sum 'As O5 Rb Ti'
_chemical_formula_weight 288.27
_space_group_IT_number 33
_symmetry_cell_setting orthorhombic
_symmetry_space_group_name_Hall 'P 2c -2n'
_symmetry_space_group_name_H-M 'P n a 21'
_audit_creation_method from_xtal_archive_file_using_CIFIO
_cell_angle_alpha 90.000(10)
_cell_angle_beta 90.000(10)
_cell_angle_gamma 90.000(10)
_cell_formula_units_Z 8
_cell_length_a 13.261(2)
_cell_length_b 6.6791(8)
_cell_length_c 10.7690(10)
_cell_measurement_reflns_used 18
_cell_measurement_temperature 295(2)
_cell_measurement_theta_max 17.4
_cell_measurement_theta_min 7.1
_cell_volume 953.8(2)
_computing_data_reduction xtal_DIFDAT_ADDREF_ABSORB_SORTRF
_computing_molecular_graphics xtal
_computing_publication_material xtal_CIFIO
_computing_structure_refinement xtal_CRYLSQ
_diffrn_ambient_temperature 295.0(10)
_diffrn_measurement_device_type 'Huber 512'
_diffrn_measurement_method 'profile data from \w/2\q'
_diffrn_radiation_type 'Mo K\a'
_diffrn_radiation_wavelength .71069
_diffrn_reflns_av_R_equivalents .055
_diffrn_reflns_av_sigmaI/netI .038
_diffrn_reflns_limit_h_max 28
_diffrn_reflns_limit_h_min 0
_diffrn_reflns_limit_k_max 14
_diffrn_reflns_limit_k_min 0
_diffrn_reflns_limit_l_max 22
_diffrn_reflns_limit_l_min -21
_diffrn_reflns_number 9854
_diffrn_reflns_theta_max 50.08
_diffrn_reflns_theta_min 3.07
_diffrn_standards_decay_% none
_diffrn_standards_interval_count 100
_diffrn_standards_number 3
_exptl_absorpt_coefficient_mu 18.74
_exptl_absorpt_correction_T_max .0664
_exptl_absorpt_correction_T_min .0079
_exptl_absorpt_correction_type analytical
_exptl_absorpt_process_details 'Alcock (1974)'
_exptl_crystal_colour Colourless
_exptl_crystal_density_diffrn 4.015
_exptl_crystal_description 'KTP morphology'
_exptl_crystal_size_max .58
_exptl_crystal_size_mid .54
_exptl_crystal_size_min .36
_refine_diff_density_max 3.06
_refine_diff_density_min -2.84
_refine_ls_abs_structure_details Flack_xabs_refined
_refine_ls_abs_structure_Flack .590(10)
_refine_ls_extinction_coef 171E2(2)
_refine_ls_extinction_method 'Zachariasen 1968)'
_refine_ls_goodness_of_fit_all 4.763
_refine_ls_goodness_of_fit_ref 4.845
_refine_ls_matrix_type full
_refine_ls_number_parameters 146
_refine_ls_number_reflns 4796
_refine_ls_R_factor_all .064
_refine_ls_R_factor_obs .055
_refine_ls_shift/su_max .0002553
_refine_ls_structure_factor_coef F
_refine_ls_weighting_details 'w = 1/\s^2^'
_refine_ls_weighting_scheme calc
_refine_ls_wR_factor_all .043
_refine_ls_wR_factor_obs .042
_reflns_number_observed 4852
_reflns_number_total 5125
_reflns_observed_criterion refl_observed_if_F____>_2_sigma(F___)
_cod_data_source_file os0025.cif
_cod_data_source_block RoomT
_cod_depositor_comments
;
The following automatic conversions were performed:

'_exptl_absorpt_correction_type' value 'Analytical' changed to
'analytical' according to
/home/saulius/struct/CIF-dictionaries/cif_core.dic dictionary named
'cif_core.dic' version 2.4.2 from 2011-04-26.

Automatic conversion script
Id: cif_fix_values 1891 2012-01-12 08:04:46Z andrius 

The following automatic conversions were performed:

'_refine_ls_weighting_scheme' value '1/\s^2^' was changed to 'calc'.
New tag '_refine_ls_weighting_details' was created. The value of the
new tag was set to 'w = 1/\s^2^'.

Automatic conversion script
Id: cif_fix_values 3143 2015-03-26 13:38:13Z robertas 
;
_cod_original_formula_sum 'Rb Ti O As O4'
_cod_database_code 2105644

loop_
_symmetry_equiv_pos_as_xyz
+x,+y,+z
-x,-y,1/2+z
1/2-x,1/2+y,1/2+z
1/2+x,1/2-y,+z

loop_
_atom_site_aniso_label
_atom_site_aniso_U_11
_atom_site_aniso_U_22
_atom_site_aniso_U_33
_atom_site_aniso_U_12
_atom_site_aniso_U_13
_atom_site_aniso_U_23
Rb1 .0226(3) .0100(3) .0299(4) .0030(3) -.0076(3) -.0031(3)
Rb2 .0119(2) .0155(3) .0243(4) .0035(3) -.0013(3) -.0020(3)
Ti1 .0059(2) .0066(3) .0054(4) .0001(4) .0002(3) -.0008(3)
Ti2 .0059(2) .0069(3) .0044(3) -.0002(3) -.0005(3) -.0001(4)
As1 .00448(14) .00624(16) .00542(19) .0000(2) .00063(16) -.0002(2)
As2 .00695(16) .00517(18) .0053(2) -.0003(2) -.0001(2) .00068(18)
O1 .0104(18) .013(2) .010(2) -.0024(18) .0030(15) -.0045(18)
O2 .011(2) .014(2) .0062(19) .0028(18) .0035(15) .0042(15)
O3 .0061(15) .0089(17) .019(3) -.0012(16) .0000(16) -.0002(18)
O4 .0038(15) .0083(16) .016(3) .0008(15) -.0011(15) .0009(17)
O11 .0083(18) .012(2) .007(2) .0010(17) -.0025(14) -.0019(16)
O12 .010(2) .0106(19) .006(2) .0003(17) -.0010(14) -.0013(15)
O5 .0127(18) .0085(16) .009(2) -.0023(18) -.0034(16) -.0005(15)
O6 .0116(18) .0067(16) .021(3) .0029(18) .0041(18) .0015(17)
O7 .013(2) .012(2) .004(2) .002(2) .0022(15) .0039(15)
O8 .013(2) .014(2) .008(2) -.005(2) -.0047(16) .0027(16)

loop_
_atom_site_label
_atom_site_fract_x
_atom_site_fract_y
_atom_site_fract_z
_atom_site_U_iso_or_equiv
_atom_site_thermal_displace_type
_atom_site_calc_flag
_atom_site_occupancy
_atom_site_type_symbol
Rb1 .38304(6) .78228(10) .68223(13) .0209(3) Uani d 1 Rb
Rb2 .10905(5) .69381(11) .93537(13) .0172(3) Uani d 1 Rb
Ti1 .37370(7) .50486(18) 1.00974(15) .0060(3) Uani d 1 Ti
Ti2 .24874(9) .26985(15) .75971(14) .0057(3) Uani d 1 Ti
As1 .49964(5) .32826(8) .75318(12) .00538(17) Uani d 1 As
As2 .17988(4) .50516(11) .49892(12) .00579(18) Uani d 1 As
O1 .4874(4) .4888(9) .8681(5) .011(2) Uani d 1 O
O2 .5102(4) .4614(9) .6189(5) .010(2) Uani d 1 O
O3 .3952(4) .1881(7) .7306(5) .011(2) Uani d 1 O
O4 .6002(3) .1776(7) .7725(5) .0095(19) Uani d 1 O
O11 .2818(4) .4522(8) .8683(5) .009(2) Uani d 1 O
O12 .2177(4) .0558(8) .6181(5) .009(2) Uani d 1 O
O5 .1099(4) .3031(7) .4607(5) .0100(18) Uani d 1 O
O6 .1072(4) .7043(7) .5308(5) .013(2) Uani d 1 O
O7 .2580(4) .5444(8) .3746(4) .010(2) Uani d 1 O
O8 .2578(4) .4584(8) .6172(15) .011(2) Uani d 1 O

loop_
_atom_type_symbol
_atom_type_description
_atom_type_scat_dispersion_real
_atom_type_scat_dispersion_imag
_atom_type_scat_source
Rb Rb -1.044 2.973 Int_Tables_Vol_IV_Tables_2.2B_and_2.3.1
Ti Ti .248 .446 Int_Tables_Vol_IV_Tables_2.2B_and_2.3.1
As As -.03 2.007 Int_Tables_Vol_IV_Tables_2.2B_and_2.3.1
O O .008 .006 Int_Tables_Vol_IV_Tables_2.2B_and_2.3.1

loop_
_geom_angle_atom_site_label_1
_geom_angle_atom_site_label_2
_geom_angle_atom_site_label_3
_geom_angle_site_symmetry_1
_geom_angle_site_symmetry_2
_geom_angle_site_symmetry_3
_geom_angle
_geom_angle_publ_flag
Rb2 Rb1 As1 . . . 96.27(3) no
Rb2 Rb1 O1 . . . 83.64(11) no
Rb2 Rb1 O2 . . . 121.46(11) no
Rb2 Rb1 O3 . . 1_565 93.47(11) no
Rb2 Rb1 O11 . . . 38.93(10) no
Rb2 Rb1 O12 . . 1_565 68.15(10) no
Rb2 Rb1 O5 . . 3 55.71(10) no
Rb2 Rb1 O6 . . 4_565 169.98(10) no
Rb2 Rb1 O7 . . 3 40.90(10) no
Rb2 Rb1 O8 . . . 65.2(3) no
Rb2 Rb1 Rb2 . . 3_554 121.87(3) no
Rb2 Rb1 Rb2 . . 4_565 101.03(4) no
As1 Rb1 O1 . . . 28.13(10) no
As1 Rb1 O2 . . . 28.90(11) no
As1 Rb1 O3 . . 1_565 141.72(11) no
As1 Rb1 O11 . . . 57.42(10) no
As1 Rb1 O12 . . 1_565 157.41(11) no
As1 Rb1 O5 . . 3 78.92(10) no
As1 Rb1 O6 . . 4_565 74.92(9) no
As1 Rb1 O7 . . 3 125.17(10) no
As1 Rb1 O8 . . . 69.40(15) no
As1 Rb1 Rb2 . . 3_554 139.87(4) no
As1 Rb1 Rb2 . . 4_565 63.85(3) no
O1 Rb1 O2 . . . 53.95(14) no
O1 Rb1 O3 . . 1_565 117.93(16) no
O1 Rb1 O11 . . . 50.65(14) no
O1 Rb1 O12 . . 1_565 150.65(15) no
O1 Rb1 O5 . . 3 51.37(14) no
O1 Rb1 O6 . . 4_565 86.36(14) no
O1 Rb1 O7 . . 3 100.49(14) no
O1 Rb1 O8 . . . 86.5(3) no
O1 Rb1 Rb2 . . 3_554 152.10(11) no
O1 Rb1 Rb2 . . 4_565 42.83(11) no
O2 Rb1 O3 . . 1_565 139.30(16) no
O2 Rb1 O11 . . . 83.17(15) no
O2 Rb1 O12 . . 1_565 149.91(15) no
O2 Rb1 O5 . . 3 105.00(15) no
O2 Rb1 O6 . . 4_565 51.52(14) no
O2 Rb1 O7 . . 3 153.94(14) no
O2 Rb1 O8 . . . 73.01(17) no
O2 Rb1 Rb2 . . 3_554 111.27(11) no
O2 Rb1 Rb2 . . 4_565 75.50(11) no
O3 Rb1 O11 1_565 . . 124.72(15) no
O3 Rb1 O12 1_565 . 1_565 58.53(15) no
O3 Rb1 O5 1_565 . 3 76.38(15) no
O3 Rb1 O6 1_565 . 4_565 90.78(14) no
O3 Rb1 O7 1_565 . 3 52.66(14) no
O3 Rb1 O8 1_565 . . 146.55(16) no
O3 Rb1 Rb2 1_565 . 3_554 54.90(12) no
O3 Rb1 Rb2 1_565 . 4_565 77.97(11) no
O11 Rb1 O12 . . 1_565 104.90(14) no
O11 Rb1 O5 . . 3 55.37(13) no
O11 Rb1 O6 . . 4_565 132.29(13) no
O11 Rb1 O7 . . 3 74.91(13) no
O11 Rb1 O8 . . . 52.6(3) no
O11 Rb1 Rb2 . . 3_554 157.25(10) no
O11 Rb1 Rb2 . . 4_565 85.30(10) no
O12 Rb1 O5 1_565 . 3 103.26(14) no
O12 Rb1 O6 1_565 . 4_565 121.66(14) no
O12 Rb1 O7 1_565 . 3 52.65(13) no
O12 Rb1 O8 1_565 . . 88.79(18) no
O12 Rb1 Rb2 1_565 . 3_554 53.84(10) no
O12 Rb1 Rb2 1_565 . 4_565 133.29(11) no
O5 Rb1 O6 3 . 4_565 116.84(14) no
O5 Rb1 O7 3 . 3 50.61(13) no
O5 Rb1 O8 3 . . 107.6(3) no
O5 Rb1 Rb2 3 . 3_554 131.28(10) no
O5 Rb1 Rb2 3 . 4_565 45.88(10) no
O6 Rb1 O7 4_565 . 3 141.79(13) no
O6 Rb1 O8 4_565 . . 114.7(2) no
O6 Rb1 Rb2 4_565 . 3_554 67.84(9) no
O6 Rb1 Rb2 4_565 . 4_565 70.99(10) no
O7 Rb1 O8 3 . . 103.3(2) no
O7 Rb1 Rb2 3 . 3_554 94.05(9) no
O7 Rb1 Rb2 3 . 4_565 88.63(10) no
O8 Rb1 Rb2 . . 3_554 113.3(3) no
O8 Rb1 Rb2 . . 4_565 129.3(2) no
Rb2 Rb1 Rb2 3_554 . 4_565 114.75(3) no
Rb1 Rb2 As2 . . 3 54.15(3) no
Rb1 Rb2 O4 . . 4_455 78.03(9) no
Rb1 Rb2 O11 . . . 45.21(11) no
Rb1 Rb2 O7 . . 3 45.89(10) no
Rb1 Rb2 Rb1 . . 3_545 118.98(3) no
Rb1 Rb2 O3 . . 3 127.63(9) no
Rb1 Rb2 O12 . . 3 80.30(10) no
Rb1 Rb2 O2 . . 3 135.24(11) no
Rb1 Rb2 O8 . . 3 81.6(2) no
Rb1 Rb2 Rb1 . . 4_465 100.44(4) no
Rb1 Rb2 O1 . . 4_465 102.03(12) no
Rb1 Rb2 O5 . . 2_565 147.63(10) no
As2 Rb2 O4 3 . 4_455 128.24(9) no
As2 Rb2 O11 3 . . 75.57(11) no
As2 Rb2 O7 3 . 3 28.76(10) no
As2 Rb2 Rb1 3 . 3_545 105.37(4) no
As2 Rb2 O3 3 . 3 80.12(9) no
As2 Rb2 O12 3 . 3 58.56(10) no
As2 Rb2 O2 3 . 3 86.66(11) no
As2 Rb2 O8 3 . 3 28.0(2) no
As2 Rb2 Rb1 3 . 4_465 133.53(3) no
As2 Rb2 O1 3 . 4_465 93.52(12) no
As2 Rb2 O5 3 . 2_565 139.64(10) no
O4 Rb2 O11 4_455 . . 55.36(13) no
O4 Rb2 O7 4_455 . 3 122.21(14) no
O4 Rb2 Rb1 4_455 . 3_545 79.37(10) no
O4 Rb2 O3 4_455 . 3 124.48(14) no
O4 Rb2 O12 4_455 . 3 98.57(14) no
O4 Rb2 O2 4_455 . 3 144.97(14) no
O4 Rb2 O8 4_455 . 3 146.26(14) no
O4 Rb2 Rb1 4_455 . 4_465 67.41(9) no
O4 Rb2 O1 4_455 . 4_465 116.93(15) no
O4 Rb2 O5 4_455 . 2_565 91.23(13) no
O11 Rb2 O7 . . 3 85.16(15) no
O11 Rb2 Rb1 . . 3_545 75.58(11) no
O11 Rb2 O3 . . 3 104.87(14) no
O11 Rb2 O12 . . 3 54.37(14) no
O11 Rb2 O2 . . 3 152.23(15) no
O11 Rb2 O8 . . 3 91.38(16) no
O11 Rb2 Rb1 . . 4_465 116.07(11) no
O11 Rb2 O1 . . 4_465 145.63(16) no
O11 Rb2 O5 . . 2_565 144.64(15) no
O7 Rb2 Rb1 3 . 3_545 134.07(10) no
O7 Rb2 O3 3 . 3 103.75(13) no
O7 Rb2 O12 3 . 3 86.35(14) no
O7 Rb2 O2 3 . 3 89.37(15) no
O7 Rb2 O8 3 . 3 51.2(2) no
O7 Rb2 Rb1 3 . 4_465 104.87(10) no
O7 Rb2 O1 3 . 4_465 71.77(16) no
O7 Rb2 O5 3 . 2_565 126.83(15) no
Rb1 Rb2 O3 3_545 . 3 45.33(9) no
Rb1 Rb2 O12 3_545 . 3 48.56(10) no
Rb1 Rb2 O2 3_545 . 3 89.15(11) no
Rb1 Rb2 O8 3_545 . 3 87.5(2) no
Rb1 Rb2 Rb1 3_545 . 4_465 121.05(3) no
Rb1 Rb2 O1 3_545 . 4_465 138.60(12) no
Rb1 Rb2 O5 3_545 . 2_565 88.12(10) no
O3 Rb2 O12 3 . 3 52.21(13) no
O3 Rb2 O2 3 . 3 50.23(13) no
O3 Rb2 O8 3 . 3 53.1(3) no
O3 Rb2 Rb1 3 . 4_465 131.27(9) no
O3 Rb2 O1 3 . 4_465 105.14(14) no
O3 Rb2 O5 3 . 2_565 83.62(13) no
O12 Rb2 O2 3 . 3 98.17(14) no
O12 Rb2 O8 3 . 3 51.27(16) no
O12 Rb2 Rb1 3 . 4_465 165.21(10) no
O12 Rb2 O1 3 . 4_465 144.25(15) no
O12 Rb2 O5 3 . 2_565 131.84(14) no
O2 Rb2 O8 3 . 3 64.49(18) no
O2 Rb2 Rb1 3 . 4_465 91.65(10) no
O2 Rb2 O1 3 . 4_465 54.98(15) no
O2 Rb2 O5 3 . 2_565 55.11(14) no
O8 Rb2 Rb1 3 . 4_465 143.51(13) no
O8 Rb2 O1 3 . 4_465 93.39(17) no
O8 Rb2 O5 3 . 2_565 119.5(2) no
Rb1 Rb2 O1 4_465 . 4_465 50.32(12) no
Rb1 Rb2 O5 4_465 . 2_565 47.68(10) no
O1 Rb2 O5 4_465 . 2_565 55.77(15) no
O1 Ti1 O11 . . . 83.0(2) no
O1 Ti1 O5 . . 3 78.1(2) no
O1 Ti1 O2 . . 2_665 83.1(2) no
O1 Ti1 O6 . . 3_545 86.7(2) no
O1 Ti1 O12 . . 3 171.3(2) no
O11 Ti1 O5 . . 3 92.3(2) no
O11 Ti1 O2 . . 2_665 165.7(2) no
O11 Ti1 O6 . . 3_545 89.3(2) no
O11 Ti1 O12 . . 3 97.1(2) no
O5 Ti1 O2 3 . 2_665 87.7(2) no
O5 Ti1 O6 3 . 3_545 164.4(2) no
O5 Ti1 O12 3 . 3 93.3(2) no
O2 Ti1 O6 2_665 . 3_545 87.1(2) no
O2 Ti1 O12 2_665 . 3 97.2(2) no
O6 Ti1 O12 3_545 . 3 102.0(2) no
O3 Ti2 O12 1_565 1_565 1_565 84.0(2) no
O3 Ti2 O7 1_565 1_565 3 86.2(2) no
O3 Ti2 O4 1_565 1_565 4_465 172.6(2) no
O3 Ti2 O11 1_565 1_565 1_565 92.9(2) no
O3 Ti2 O8 1_565 1_565 1_565 89.6(2) no
O12 Ti2 O7 1_565 1_565 3 85.8(2) no
O12 Ti2 O4 1_565 1_565 4_465 88.7(2) no
O12 Ti2 O11 1_565 1_565 1_565 175.5(2) no
O12 Ti2 O8 1_565 1_565 1_565 83.4(4) no
O7 Ti2 O4 3 1_565 4_465 92.7(2) no
O7 Ti2 O11 3 1_565 1_565 97.2(2) no
O7 Ti2 O8 3 1_565 1_565 168.8(4) no
O4 Ti2 O11 4_465 1_565 1_565 94.5(2) no
O4 Ti2 O8 4_465 1_565 1_565 90.1(2) no
O11 Ti2 O8 1_565 1_565 1_565 93.4(4) no
Rb1 As1 O1 . . . 63.6(2) no
Rb1 As1 O2 . . . 52.90(19) no
Rb1 As1 O3 . . . 94.98(17) no
Rb1 As1 O4 . . . 153.85(17) no
O1 As1 O2 . . . 107.9(3) no
O1 As1 O3 . . . 112.8(3) no
O1 As1 O4 . . . 112.0(3) no
O2 As1 O3 . . . 103.6(3) no
O2 As1 O4 . . . 110.6(3) no
O3 As1 O4 . . . 109.6(2) no
Rb2 As2 O5 . 3 3 85.32(18) no
Rb2 As2 O7 . 3 3 57.51(18) no
Rb2 As2 O6 . 3 3 162.87(18) no
Rb2 As2 O8 . 3 3 63.3(4) no
O5 As2 O7 3 3 3 105.3(3) no
O5 As2 O6 3 3 3 111.6(3) no
O5 As2 O8 3 3 3 112.1(3) no
O7 As2 O6 3 3 3 112.7(3) no
O7 As2 O8 3 3 3 104.5(4) no
O6 As2 O8 3 3 3 110.3(4) no
Rb1 O1 Ti1 . . . 96.5(2) no
Rb1 O1 As1 . . . 88.3(2) no
Rb1 O1 Rb2 . . 4_565 86.85(16) no
Ti1 O1 As1 . . . 129.5(3) no
Ti1 O1 Rb2 . . 4_565 100.7(2) no
As1 O1 Rb2 . . 4_565 129.8(3) no
Rb1 O2 As1 . . . 98.2(2) no
Rb1 O2 Ti1 . . 2_664 122.1(3) no
Rb1 O2 Rb2 . . 3_544 106.75(17) no
As1 O2 Ti1 . . 2_664 129.6(3) no
As1 O2 Rb2 . . 3_544 101.4(2) no
Ti1 O2 Rb2 2_664 . 3_544 94.9(2) no
Rb1 O3 Ti2 . 1_565 1_565 103.6(2) no
Rb1 O3 As1 . 1_565 1_565 128.2(2) no
Rb1 O3 Rb2 . 1_565 3_554 79.76(14) no
Ti2 O3 As1 1_565 1_565 1_565 127.6(3) no
Ti2 O3 Rb2 1_565 1_565 3_554 97.7(2) no
As1 O3 Rb2 1_565 1_565 3_554 98.7(2) no
Rb2 O4 Ti2 . 4_455 . 98.32(18) no
Rb2 O4 As1 . 4_455 4_455 126.1(2) no
Ti2 O4 As1 . 4_455 4_455 131.7(3) no
Rb1 O11 Rb2 . . . 95.86(15) no
Rb1 O11 Ti1 . . . 95.7(2) no
Rb1 O11 Ti2 . . . 99.4(2) no
Rb2 O11 Ti1 . . . 101.3(2) no
Rb2 O11 Ti2 . . . 111.0(2) no
Ti1 O11 Ti2 . . . 142.5(3) no
Rb1 O12 Ti2 . 1_565 1_565 96.01(19) no
Rb1 O12 Rb2 . 1_565 3_554 77.59(13) no
Rb1 O12 Ti1 . 1_565 3_554 124.3(3) no
Ti2 O12 Rb2 1_565 1_565 3_554 96.3(2) no
Ti2 O12 Ti1 1_565 1_565 3_554 139.1(3) no
Rb2 O12 Ti1 3_554 1_565 3_554 98.5(2) no
Rb1 O5 Ti1 . 3 . 101.92(19) no
Rb1 O5 As2 . 3 3 105.2(2) no
Rb1 O5 Rb2 . 3 4_565 86.44(14) no
Ti1 O5 As2 . 3 3 130.4(3) no
Ti1 O5 Rb2 . 3 4_565 97.77(19) no
As2 O5 Rb2 3 3 4_565 124.4(2) no
Rb1 O6 Ti1 . 4_565 2_664 97.83(19) no
Rb1 O6 As2 . 4_565 4_565 128.5(2) no
Ti1 O6 As2 2_664 4_565 4_565 133.4(3) no
Rb1 O7 Rb2 . 3 . 93.21(14) no
Rb1 O7 Ti2 . 3 1_565 89.18(17) no
Rb1 O7 As2 . 3 3 93.8(2) no
Rb2 O7 Ti2 . 3 1_565 140.1(3) no
Rb2 O7 As2 . 3 3 93.7(2) no
Ti2 O7 As2 1_565 3 3 125.9(3) no
Rb1 O8 Ti2 . . . 109.3(6) no
Rb1 O8 Rb2 . . 3_544 104.7(2) no
Rb1 O8 As2 . . . 114.3(4) no
Ti2 O8 Rb2 . . 3_544 99.0(2) no
Ti2 O8 As2 . . . 132.0(3) no
Rb2 O8 As2 3_544 . . 88.7(6) no

loop_
_geom_bond_atom_site_label_1
_geom_bond_atom_site_label_2
_geom_bond_site_symmetry_1
_geom_bond_site_symmetry_2
_geom_bond_distance
_geom_bond_publ_flag
Rb1 Rb2 . . 4.5807(15) no
Rb1 As1 . . 3.4886(10) no
Rb1 O1 . . 3.125(6) no
Rb1 O2 . . 2.811(6) no
Rb1 O3 . 1_565 2.765(5) no
Rb1 O11 . . 3.268(5) no
Rb1 O12 . 1_565 2.937(6) no
Rb1 O5 . 3 3.004(5) no
Rb1 O6 . 4_565 3.392(6) no
Rb1 O7 . 3 3.294(5) no
Rb1 O8 . . 2.816(7) no
Rb1 Rb2 . 3_554 3.8255(16) no
Rb1 Rb2 . 4_565 4.0545(16) no
Rb2 As2 . 3 3.5535(10) no
Rb2 O4 . 4_455 3.040(5) no
Rb2 O11 . . 2.893(5) no
Rb2 O7 . 3 3.004(6) no
Rb2 O3 . 3 3.181(6) no
Rb2 O12 . 3 3.163(5) no
Rb2 O2 . 3 3.099(6) no
Rb2 O8 . 3 3.174(11) no
Rb2 O1 . 4_465 2.761(6) no
Rb2 O5 . 2_565 2.916(5) no
Ti1 O1 . . 2.147(6) no
Ti1 O11 . . 1.982(5) no
Ti1 O5 . 3 2.072(5) no
Ti1 O2 . 2_665 1.950(5) no
Ti1 O6 . 3_545 2.036(5) no
Ti1 O12 . 3 1.716(5) no
Ti2 O3 1_565 1_565 2.042(5) no
Ti2 O12 1_565 1_565 2.131(5) no
Ti2 O7 1_565 3 1.950(5) no
Ti2 O4 1_565 4_465 2.005(5) no
Ti2 O11 1_565 1_565 1.745(5) no
Ti2 O8 1_565 1_565 1.989(13) no
As1 O1 . . 1.646(6) no
As1 O2 . . 1.703(5) no
As1 O3 . . 1.689(5) no
As1 O4 . . 1.684(5) no
As2 O5 3 3 1.689(5) no
As2 O7 3 3 1.713(5) no
As2 O6 3 3 1.678(5) no
As2 O8 3 3 1.669(13) no
